data_2007637
loop_
_publ_author_name
'Bes, M. Teresa'
'Us\'on, Isabel'
'Pelik\'an, Szilvia'
'Tietze, Lutz F.'
'Frank, \'Eva'
'Schneider, Gyula'

_publ_section_title
;
 A Hexacyclic Estrone Derivative
;
_journal_issue 9
_journal_name_full 'Acta Crystallographica Section C'
_journal_page_first 1341
_journal_page_last 1343
_journal_paper_doi 10.1107/S0108270198002881
_journal_volume 54
_journal_year 1998
_chemical_formula_moiety 'C27 H33 N O2'
_chemical_formula_sum 'C27 H33 N O2'
_chemical_formula_weight 403.54
_chemical_melting_point 224
_chemical_name_systematic
;3,6'-dimethoxy-1',2'\a,3'\b,4'-tetrahydroquinolino[3',2':16,17]estra-1,3,5(10)-
triene
;
_space_group_IT_number 4
_symmetry_cell_setting monoclinic
_symmetry_space_group_name_Hall 'P 2yb'
_symmetry_space_group_name_H-M 'P 1 21 1'
_audit_creation_method SHELXL96
_cell_angle_alpha 90.00
_cell_angle_beta 101.40(4)
_cell_angle_gamma 90.00
_cell_formula_units_Z 2
_cell_length_a 9.847(3)
_cell_length_b 10.242(3)
_cell_length_c 10.866(3)
_cell_measurement_reflns_used 48
_cell_measurement_temperature 153(2)
_cell_measurement_theta_max 12.5
_cell_measurement_theta_min 10.0
_cell_volume 1074.2(6)
_computing_cell_refinement DIF4
_computing_data_collection 'DIF4 (Stoe & Cie, 1991a)'
_computing_data_reduction 'REDU4 (Stoe & Cie, 1991b)'
_computing_molecular_graphics 'SHELXTL-Plus (Sheldrick, 1991)'
_computing_publication_material SHELXL96
_computing_structure_refinement 'SHELXL96 (Sheldrick, 1996)'
_computing_structure_solution 'SHELXS96 (Sheldrick, 1990)'
_diffrn_ambient_temperature 153(2)
_diffrn_measurement_device 'Siemens--Stoe AED four-circle'
_diffrn_measurement_method '2\q/\w scans'
_diffrn_radiation_monochromator graphite
_diffrn_radiation_source 'fine-focus sealed tube'
_diffrn_radiation_type MoK\a
_diffrn_radiation_wavelength 0.71073
_diffrn_reflns_av_R_equivalents 0.036
_diffrn_reflns_av_sigmaI/netI 0.014
_diffrn_reflns_limit_h_max 11
_diffrn_reflns_limit_h_min -11
_diffrn_reflns_limit_k_max 12
_diffrn_reflns_limit_k_min -12
_diffrn_reflns_limit_l_max 12
_diffrn_reflns_limit_l_min -12
_diffrn_reflns_number 3269
_diffrn_reflns_theta_max 25.00
_diffrn_reflns_theta_min 2.11
_diffrn_standards_decay_% <3
_diffrn_standards_interval_time 90
_diffrn_standards_number 3
_exptl_absorpt_coefficient_mu 0.077
_exptl_absorpt_correction_type none
_exptl_crystal_colour colourless
_exptl_crystal_density_diffrn 1.248
_exptl_crystal_density_meas ?
_exptl_crystal_description block
_exptl_crystal_F_000 436
_exptl_crystal_size_max 0.75
_exptl_crystal_size_mid 0.75
_exptl_crystal_size_min 0.60
_refine_diff_density_max 0.207
_refine_diff_density_min -0.184
_refine_ls_extinction_coef 0.016(6)
_refine_ls_extinction_method SHELXL96
_refine_ls_goodness_of_fit_all 1.016
_refine_ls_goodness_of_fit_obs 1.015
_refine_ls_hydrogen_treatment 'H atoms: riding model'
_refine_ls_matrix_type full
_refine_ls_number_parameters 278
_refine_ls_number_reflns 3124
_refine_ls_number_restraints 2
_refine_ls_restrained_S_all 1.016
_refine_ls_restrained_S_obs 1.015
_refine_ls_R_factor_all 0.037
_refine_ls_R_factor_obs .036
_refine_ls_shift/esd_max 0.000
_refine_ls_shift/esd_mean 0.000
_refine_ls_structure_factor_coef Fsqd
_refine_ls_weighting_details 'w = 1/[\s^2^(Fo^2^)+(0.0798P)^2^+0.1363P] where P=(Fo^2^+2Fc^2^)/3'
_refine_ls_weighting_scheme calc
_refine_ls_wR_factor_all 0.102
_refine_ls_wR_factor_obs .101
_reflns_number_observed 1953
_reflns_number_total 2006
_reflns_observed_criterion I>2\s(I)
_cod_data_source_file ka1260.cif
_cod_data_source_block ka1260
_cod_depositor_comments
;
The following automatic conversions were performed:
'_symmetry_cell_setting' value 'Monoclinic' changed to 'monoclinic'
according to '/home/saulius/struct/CIF-dictionaries/cif_core.dic'
dictionary named 'cif_core.dic' version 2.4.1 from 2010-06-29.

Automatic conversion script
Id: cif_fix_enum 1527 2010-12-29 10:47:43Z saulius 

The following automatic conversions were performed:

'_symmetry_cell_setting' value 'Monoclinic' changed to 'monoclinic'
according to /home/saulius/struct/CIF-dictionaries/cif_core.dic
dictionary named 'cif_core.dic' version 2.4.1 from 2010-06-29.

Automatic conversion script
Id: cif_fix_values 1715 2011-07-08 13:25:40Z adriana 

The following automatic conversions were performed:

'_exptl_crystal_density_meas' value 'not measured' was changed to '?'
- the value is perceived as not measured.

Automatic conversion script
Id: cif_fix_values 3008 2015-01-20 13:52:24Z robertas 

The following automatic conversions were performed:

'_refine_ls_weighting_scheme' value 'calc w =
1/[\s^2^(Fo^2^)+(0.0798P)^2^+0.1363P] where P=(Fo^2^+2Fc^2^)/3' was
changed to 'calc'. New tag '_refine_ls_weighting_details' was
created. The value of the new tag was set to 'w =
1/[\s^2^(Fo^2^)+(0.0798P)^2^+0.1363P] where P=(Fo^2^+2Fc^2^)/3'.

Automatic conversion script
Id: cif_fix_values 3143 2015-03-26 13:38:13Z robertas 
;
_cod_original_cell_volume 1074.2(5)
_cod_original_sg_symbol_H-M 'P 21'
_cod_database_code 2007637

loop_
_symmetry_equiv_pos_as_xyz
'x, y, z'
'-x, y+1/2, -z'

loop_
_atom_site_aniso_label
_atom_site_aniso_U_11
_atom_site_aniso_U_22
_atom_site_aniso_U_33
_atom_site_aniso_U_12
_atom_site_aniso_U_13
_atom_site_aniso_U_23
N1 .0250(8) .0252(8) .0314(8) .0017(6) .0016(6) -.0073(6)
O2 .0265(7) .0467(10) .0447(8) -.0016(7) -.0045(6) -.0160(7)
O3 .0245(7) .0623(10) .0323(7) -.0007(7) .0030(6) -.0046(7)
C1 .0278(9) .0273(9) .0267(8) .0024(8) .0077(7) .0023(7)
C2 .0300(10) .0331(10) .0239(8) -.0021(8) .0051(7) .0007(8)
C3 .0249(9) .0339(10) .0278(8) -.0003(8) .0036(7) .0067(8)
C4 .0271(9) .0325(10) .0290(9) .0024(8) .0103(8) .0017(8)
C5 .0281(9) .0228(8) .0254(9) .0027(8) .0070(8) .0043(7)
C6 .0269(10) .0330(10) .0315(9) .0042(8) .0071(8) -.0061(8)
C7 .0290(10) .0256(9) .0290(9) .0026(8) .0056(8) -.0039(7)
C8 .0257(9) .0196(8) .0237(8) .0009(7) .0057(7) .0000(6)
C9 .0258(9) .0201(8) .0237(8) .0013(7) .0063(7) .0030(7)
C10 .0273(9) .0196(8) .0238(8) .0011(8) .0060(7) .0044(7)
C11 .0262(9) .0256(9) .0256(9) .0030(8) .0028(7) -.0033(7)
C12 .0232(9) .0259(9) .0264(9) .0032(7) .0050(7) -.0037(7)
C13 .0238(9) .0210(9) .0246(9) .0024(7) .0036(7) .0001(7)
C14 .0265(9) .0202(9) .0248(8) .0005(7) .0045(7) -.0016(7)
C15 .0273(10) .0323(10) .0303(9) .0025(8) .0043(8) -.0077(8)
C16 .0272(9) .0259(8) .0261(8) .0007(8) .0046(7) -.0025(7)
C17 .0243(9) .0214(8) .0275(8) .0001(7) .0054(7) -.0015(7)
C18 .0264(9) .0218(8) .0336(9) -.0012(7) .0008(7) .0029(8)
C16' .0274(10) .0260(9) .0309(9) .0009(8) .0043(8) -.0064(7)
C2' .0270(9) .0236(8) .0259(8) -.0022(8) .0065(7) -.0010(7)
C3' .0289(9) .0280(9) .0266(8) -.0035(8) .0063(7) -.0057(7)
C4' .0248(9) .0327(10) .0294(9) -.0064(8) .0018(7) -.0028(8)
C5' .0250(9) .0303(10) .0330(9) .0019(8) .0034(8) -.0010(8)
C6' .0283(9) .0254(9) .0326(9) .0002(8) .0048(8) -.0041(7)
C1' .0258(9) .0230(9) .0266(8) -.0017(8) .0048(7) -.0001(7)
C30 .0296(10) .0510(13) .0368(10) -.0040(10) -.0009(8) .0011(10)
C40' .0364(11) .0401(12) .0500(12) -.0089(10) -.0038(10) -.0132(10)

loop_
_atom_site_label
_atom_site_fract_x
_atom_site_fract_y
_atom_site_fract_z
_atom_site_U_iso_or_equiv
_atom_site_thermal_displace_type
_atom_site_calc_flag
_atom_site_refinement_flags
_atom_site_occupancy
_atom_site_disorder_group
_atom_site_type_symbol
N1 .23347(16) -.76380(15) .30012(15) .0277(3) Uani d D 1 . N
H10 .205(2) -.732(2) .3679(15) .033 Uiso d D 1 . H
O2 -.26374(15) -.90500(16) -.01718(14) .0409(4) Uani d . 1 . O
O3 1.33009(14) -.89754(17) .75223(13) .0400(4) Uani d . 1 . O
C1 .95446(19) -.85205(18) .72565(16) .0269(4) Uani d . 1 . C
H1 .8903 -.8149 .7705 .032 Uiso calc R 1 . H
C2 1.09446(19) -.84657(19) .77905(17) .0291(4) Uani d . 1 . C
H2 1.1253 -.8081 .8593 .035 Uiso calc R 1 . H
C3 1.1889(2) -.89893(19) .71224(17) .0291(4) Uani d . 1 . C
C4 1.1405(2) -.95762(19) .59694(17) .0289(4) Uani d . 1 . C
H4 1.2053 -.9939 .5523 .035 Uiso calc R 1 . H
C5 1.00001(19) -.96492(17) .54464(16) .0252(4) Uani d . 1 . C
C6 .95696(19) -1.03296(19) .41944(17) .0303(4) Uani d . 1 . C
H6A 1.0046 -1.1184 .4235 .036 Uiso calc R 1 . H
H6B .9883 -.9801 .3541 .036 Uiso calc R 1 . H
C7 .80156(19) -1.05527(18) .38040(17) .0279(4) Uani d . 1 . C
H7A .7746 -1.1322 .4253 .033 Uiso calc R 1 . H
H7B .7776 -1.0734 .2892 .033 Uiso calc R 1 . H
C8 .72172(18) -.93533(16) .41055(15) .0229(4) Uani d . 1 . C
H8 .7566 -.8569 .3715 .027 Uiso calc R 1 . H
C9 .74874(18) -.91593(17) .55442(15) .0230(4) Uani d . 1 . C
H9 .7133 -.9962 .5900 .028 Uiso calc R 1 . H
C10 .90354(19) -.90934(17) .60952(16) .0234(4) Uani d . 1 . C
C11 .66593(18) -.80054(18) .59283(16) .0261(4) Uani d . 1 . C
H11A .6760 -.8002 .6853 .031 Uiso calc R 1 . H
H11B .7055 -.7179 .5682 .031 Uiso calc R 1 . H
C12 .51115(18) -.80595(18) .53251(16) .0252(4) Uani d . 1 . C
H12A .4676 -.8803 .5682 .030 Uiso calc R 1 . H
H12B .4656 -.7248 .5528 .030 Uiso calc R 1 . H
C13 .48833(18) -.82139(17) .38933(16) .0233(4) Uani d . 1 . C
C14 .56604(19) -.94598(17) .36297(16) .0239(4) Uani d . 1 . C
H14 .5338 -1.0167 .4138 .029 Uiso calc R 1 . H
C15 .50713(19) -.9807(2) .22429(17) .0301(4) Uani d . 1 . C
H15A .4996 -1.0765 .2126 .036 Uiso calc R 1 . H
H15B .5666 -.9451 .1687 .036 Uiso calc R 1 . H
C16 .36242(19) -.91591(19) .19666(16) .0264(4) Uani d . 1 . C
H16 .3668 -.8400 .1397 .032 Uiso calc R 1 . H
C17 .34265(18) -.86176(18) .32354(16) .0244(4) Uani d . 1 . C
H17 .3113 -.9348 .3723 .029 Uiso calc R 1 . H
C18 .5358(2) -.69819(18) .32907(17) .0280(4) Uani d . 1 . C
H18A .6304 -.6759 .3712 .042 Uiso calc R 1 . H
H18B .4735 -.6256 .3377 .042 Uiso calc R 1 . H
H18C .5339 -.7145 .2399 .042 Uiso calc R 1 . H
C16' .23626(19) -.99589(18) .14042(18) .0283(4) Uani d . 1 . C
H16A .2336 -1.0765 .1901 .034 Uiso calc R 1 . H
H16B .2408 -1.0212 .0534 .034 Uiso calc R 1 . H
C2' .10667(19) -.91530(18) .14058(16) .0253(4) Uani d . 1 . C
C3' -.0174(2) -.94972(18) .06175(17) .0277(4) Uani d . 1 . C
H3' -.0200 -1.0243 .0093 .033 Uiso calc R 1 . H
C4' -.13726(19) -.8776(2) .05801(17) .0294(4) Uani d . 1 . C
C5' -.1329(2) -.7668(2) .13368(18) .0298(4) Uani d . 1 . C
H5' -.2142 -.7163 .1316 .036 Uiso calc R 1 . H
C6' -.0104(2) -.73071(18) .21134(17) .0289(4) Uani d . 1 . C
H6' -.0079 -.6544 .2615 .035 Uiso calc R 1 . H
C1' .11047(19) -.80441(18) .21764(16) .0252(4) Uani d . 1 . C
C30 1.3842(2) -.8348(2) .86672(19) .0402(5) Uani d . 1 . C
H30A 1.3571 -.8833 .9358 .060 Uiso calc R 1 . H
H30B 1.3476 -.7457 .8648 .060 Uiso calc R 1 . H
H30C 1.4854 -.8317 .8792 .060 Uiso calc R 1 . H
C40' -.2743(2) -1.0251(2) -.0851(2) .0439(5) Uani d . 1 . C
H40A -.2498 -1.0978 -.0263 .066 Uiso calc R 1 . H
H40B -.2108 -1.0235 -.1442 .066 Uiso calc R 1 . H
H40C -.3695 -1.0365 -.1316 .066 Uiso calc R 1 . H

loop_
_atom_type_symbol
_atom_type_description
_atom_type_scat_dispersion_real
_atom_type_scat_dispersion_imag
_atom_type_scat_source
C C 0.0033 0.0016 'International Tables Vol C Tables 4.2.6.8 and 6.1.1.4'
H H 0.0000 0.0000 'International Tables Vol C Tables 4.2.6.8 and 6.1.1.4'
N N 0.0061 0.0033 'International Tables Vol C Tables 4.2.6.8 and 6.1.1.4'
O O 0.0106 0.0060 'International Tables Vol C Tables 4.2.6.8 and 6.1.1.4'

loop_
_geom_angle_atom_site_label_1
_geom_angle_atom_site_label_2
_geom_angle_atom_site_label_3
_geom_angle
C1' N1 C17 114.64(15)
C4' O2 C40' 116.55(17)
C3 O3 C30 117.85(15)
C2 C1 C10 123.12(16)
C1 C2 C3 118.45(17)
O3 C3 C4 115.88(16)
O3 C3 C2 124.69(17)
C4 C3 C2 119.43(18)
C3 C4 C5 121.97(16)
C4 C5 C10 119.23(16)
C4 C5 C6 118.15(15)
C10 C5 C6 122.61(17)
C5 C6 C7 114.04(14)
C6 C7 C8 110.54(15)
C14 C8 C7 113.32(14)
C14 C8 C9 108.25(13)
C7 C8 C9 109.09(15)
C10 C9 C11 113.67(14)
C10 C9 C8 111.19(13)
C11 C9 C8 112.23(14)
C1 C10 C5 117.77(17)
C1 C10 C9 121.83(15)
C5 C10 C9 120.38(16)
C12 C11 C9 112.99(14)
C13 C12 C11 111.72(14)
C17 C13 C12 115.96(14)
C17 C13 C18 111.08(15)
C12 C13 C18 110.56(15)
C17 C13 C14 98.25(14)
C12 C13 C14 107.13(14)
C18 C13 C14 113.33(14)
C8 C14 C13 112.38(14)
C8 C14 C15 120.43(14)
C13 C14 C15 105.48(14)
C14 C15 C16 104.15(14)
C16' C16 C17 108.60(14)
C16' C16 C15 119.85(16)
C17 C16 C15 104.86(15)
N1 C17 C13 119.20(15)
N1 C17 C16 108.22(14)
C13 C17 C16 104.13(13)
C16 C16' C2' 109.15(15)
C3' C2' C1' 119.17(16)
C3' C2' C16' 119.80(16)
C1' C2' C16' 121.02(16)
C4' C3' C2' 121.47(16)
O2 C4' C3' 125.05(17)
O2 C4' C5' 115.70(17)
C3' C4' C5' 119.24(17)
C6' C5' C4' 119.94(18)
C5' C6' C1' 121.21(17)
C6' C1' C2' 118.94(17)
C6' C1' N1 118.95(16)
C2' C1' N1 122.10(16)

loop_
_geom_bond_atom_site_label_1
_geom_bond_atom_site_label_2
_geom_bond_site_symmetry_2
_geom_bond_distance
_geom_bond_publ_flag
N1 C1' . 1.419(3) ?
N1 C17 . 1.456(2) ?
O2 C4' . 1.377(2) ?
O2 C40' . 1.428(3) ?
O3 C3 . 1.372(2) ?
O3 C30 . 1.408(3) ?
C1 C2 . 1.387(3) ?
C1 C10 . 1.392(3) ?
C2 C3 . 1.395(3) ?
C3 C4 . 1.387(3) ?
C4 C5 . 1.390(3) ?
C5 C10 . 1.410(2) ?
C5 C6 . 1.513(3) ?
C6 C7 . 1.522(3) ?
C7 C8 . 1.529(2) ?
C8 C14 . 1.522(3) ?
C8 C9 . 1.546(2) ?
C9 C10 . 1.525(3) ?
C9 C11 . 1.540(2) ?
C11 C12 . 1.536(3) ?
C12 C13 . 1.536(2) ?
C13 C17 . 1.528(3) ?
C13 C18 . 1.537(2) ?
C13 C14 . 1.544(2) ?
C14 C15 . 1.545(3) ?
C15 C16 . 1.547(3) ?
C16 C16' . 1.513(3) ?
C16 C17 . 1.534(2) ?
C16' C2' . 1.520(3) ?
C2' C3' . 1.392(3) ?
C2' C1' . 1.407(3) ?
C3' C4' . 1.386(3) ?
C4' C5' . 1.398(3) ?
C5' C6' . 1.379(3) ?
C6' C1' . 1.399(3) ?

loop_
_cod_related_entry_id
_cod_related_entry_database
_cod_related_entry_code
1 ChemSpider 21185823
